data_7020643
loop_
_publ_author_name
'Knight, Fergus R.'
'Randall, Rebecca A. M.'
'Wakefield, Lucy'
'Slawin, Alexandra M. Z.'
'Woollins, J. Derek'

_publ_section_title
;
 Silver(I) coordination complexes and extended networks assembled from S,
 Se, Te substituted acenaphthenes.
;
_journal_issue 1
_journal_name_full 'Dalton transactions (Cambridge, England : 2003)'
_journal_page_first 143
_journal_page_last 154
_journal_paper_doi 10.1039/c2dt31390a
_journal_volume 42
_journal_year 2013
_chemical_formula_moiety 'C55 H39 Ag Br3 F3 O3 S4'
_chemical_formula_sum 'C55 H39 Ag Br3 F3 O3 S4'
_chemical_formula_weight 1280.73
_space_group_IT_number 2
_symmetry_cell_setting triclinic
_symmetry_Int_Tables_number 2
_symmetry_space_group_name_Hall '-P 1'
_symmetry_space_group_name_H-M 'P -1'
_atom_sites_solution_hydrogens geom
_atom_sites_solution_primary direct
_atom_sites_solution_secondary difmap
_cell_angle_alpha 91.880(6)
_cell_angle_beta 107.836(5)
_cell_angle_gamma 116.347(6)
_cell_formula_units_Z 2
_cell_length_a 12.309(8)
_cell_length_b 12.716(7)
_cell_length_c 18.580(10)
_cell_measurement_reflns_used 6785
_cell_measurement_temperature 93
_cell_measurement_theta_max 25.35
_cell_measurement_theta_min 1.82
_cell_volume 2432(2)
_computing_cell_refinement 'CrystalClear-SM Expert 2.0 rc13'
_computing_data_collection 'CrystalClear-SM Expert 2.0 rc13 (Rigaku, 2009)'
_computing_data_reduction 'CrystalClear-SM Expert 2.0 rc13'
_computing_molecular_graphics 'CrystalStructure 4.0'
_computing_publication_material 'CrystalStructure 4.0 (Rigaku, 2010)'
_computing_structure_refinement 'SHELXL97 (Sheldrick, 2008)'
_computing_structure_solution SIR97
_diffrn_ambient_temperature 93
_diffrn_detector_area_resol_mean 29.257
_diffrn_measured_fraction_theta_full 0.989
_diffrn_measured_fraction_theta_max 0.989
_diffrn_measurement_device_type 'Rigaku Saturn70'
_diffrn_measurement_method \w
_diffrn_radiation_type 'Mo K\a'
_diffrn_radiation_wavelength 0.71075
_diffrn_reflns_av_R_equivalents 0.0461
_diffrn_reflns_limit_h_max 14
_diffrn_reflns_limit_h_min -14
_diffrn_reflns_limit_k_max 15
_diffrn_reflns_limit_k_min -15
_diffrn_reflns_limit_l_max 21
_diffrn_reflns_limit_l_min -22
_diffrn_reflns_number 24613
_diffrn_reflns_theta_full 25.38
_diffrn_reflns_theta_max 25.39
_diffrn_standards_number 0
_exptl_absorpt_coefficient_mu 3.115
_exptl_absorpt_correction_T_max 0.969
_exptl_absorpt_correction_T_min 0.769
_exptl_absorpt_correction_type multi-scan
_exptl_absorpt_process_details 'REQAB (Rigaku, 1998)'
_exptl_crystal_colour colorless
_exptl_crystal_density_diffrn 1.749
_exptl_crystal_density_method 'not measured'
_exptl_crystal_description platelet
_exptl_crystal_F_000 1272.00
_exptl_crystal_size_max 0.200
_exptl_crystal_size_mid 0.100
_exptl_crystal_size_min 0.010
_refine_diff_density_max 5.100
_refine_diff_density_min -2.760
_refine_ls_extinction_method none
_refine_ls_goodness_of_fit_ref 1.092
_refine_ls_hydrogen_treatment constr
_refine_ls_number_parameters 649
_refine_ls_number_reflns 8849
_refine_ls_number_restraints 477
_refine_ls_R_factor_gt 0.0913
_refine_ls_shift/su_max 0.015
_refine_ls_structure_factor_coef Fsqd
_refine_ls_weighting_details 'w = 1/[\s^2^(Fo^2^)+(0.1418P)^2^+15.9674P] where P=(Fo^2^+2Fc^2^)/3'
_refine_ls_weighting_scheme calc
_refine_ls_wR_factor_ref 0.2556
_reflns_number_gt 7596
_reflns_number_total 8849
_reflns_threshold_expression F^2^>2.0\s(F^2^)
_cod_data_source_file c2dt31390a.txt
_cod_data_source_block fk280
_cod_original_cell_volume 2432(3)
_cod_database_code 7020643

loop_
_symmetry_equiv_pos_site_id
_symmetry_equiv_pos_as_xyz
1 +X,+Y,+Z
2 -X,-Y,-Z

loop_
_atom_site_label
_atom_site_type_symbol
_atom_site_fract_x
_atom_site_fract_y
_atom_site_fract_z
_atom_site_U_iso_or_equiv
_atom_site_adp_type
_atom_site_occupancy
_atom_site_symmetry_multiplicity
_atom_site_calc_flag
_atom_site_refinement_flags
Ag1 Ag 0.92960(6) 0.29088(6) 0.27004(4) 0.0395(3) Uani 1.0 2 d .
Br1 Br 1.42248(9) 0.66749(8) 0.29383(6) 0.0441(3) Uani 1.0 2 d .
Br2 Br 0.37497(10) 0.04344(9) 0.12792(6) 0.0531(3) Uani 1.0 2 d .
Br3 Br 0.86704(8) 0.43074(8) 0.53327(5) 0.0396(3) Uani 1.0 2 d .
S1 S 1.1259(2) 0.45518(19) 0.25433(12) 0.0357(5) Uani 1.0 2 d .
S2 S 0.6898(2) 0.22155(19) 0.19099(13) 0.0377(5) Uani 1.0 2 d .
S3 S 0.91158(19) 0.28817(18) 0.40537(12) 0.0336(5) Uani 1.0 2 d .
S4 S 0.9177(4) 0.0010(4) 0.2090(3) 0.0820(10) Uani 1.0 2 d .
F1 F 0.7254(11) -0.1271(10) 0.2498(6) 0.049(3) Uani 0.5000 2 d .
F2 F 0.7630(13) -0.2281(12) 0.1713(8) 0.065(4) Uani 0.5000 2 d .
F3 F 0.6882(17) -0.1058(15) 0.1282(9) 0.089(5) Uani 0.5000 2 d .
F4 F 0.6921(15) -0.2020(14) 0.1298(9) 0.079(4) Uani 0.5000 2 d .
F5 F 0.664(2) -0.0981(19) 0.2037(12) 0.114(6) Uani 0.5000 2 d .
F6 F 0.803(4) -0.155(4) 0.2495(16) 0.210(13) Uani 0.5000 2 d .
O1 O 0.9234(8) 0.1031(7) 0.2406(5) 0.0612(19) Uani 1.0 2 d .
O2 O 0.9589(9) -0.0088(8) 0.1504(5) 0.074(3) Uani 1.0 2 d .
O3 O 1.0039(17) -0.0321(14) 0.2791(9) 0.155(6) Uani 1.0 2 d .
C1 C 1.4072(9) 0.5490(8) 0.2197(5) 0.0392(19) Uani 1.0 2 d .
C2 C 1.5217(10) 0.5764(9) 0.2084(6) 0.044(2) Uani 1.0 2 d .
C3 C 1.5248(10) 0.5052(9) 0.1496(6) 0.044(2) Uani 1.0 2 d .
C4 C 1.4140(9) 0.4076(8) 0.1048(6) 0.041(2) Uani 1.0 2 d .
C5 C 1.2984(9) 0.3774(8) 0.1189(5) 0.0369(18) Uani 1.0 2 d .
C6 C 1.1926(9) 0.2732(9) 0.0672(6) 0.043(2) Uani 1.0 2 d .
C7 C 1.0722(10) 0.2308(9) 0.0725(6) 0.046(2) Uani 1.0 2 d .
C8 C 1.0591(9) 0.2931(8) 0.1301(6) 0.042(2) Uani 1.0 2 d .
C9 C 1.1616(9) 0.3959(8) 0.1820(5) 0.0370(18) Uani 1.0 2 d .
C10 C 1.2876(8) 0.4453(8) 0.1773(5) 0.0355(18) Uani 1.0 2 d .
C11 C 1.3861(10) 0.3187(10) 0.0377(6) 0.051(3) Uani 1.0 2 d .
C12 C 1.2391(10) 0.2287(10) 0.0131(6) 0.051(3) Uani 1.0 2 d .
C13 C 1.0856(9) 0.5644(8) 0.2143(5) 0.0375(19) Uani 1.0 2 d .
C14 C 1.0862(10) 0.5894(10) 0.1424(6) 0.052(3) Uani 1.0 2 d .
C15 C 1.0606(11) 0.6791(10) 0.1161(7) 0.057(3) Uani 1.0 2 d .
C16 C 1.0289(11) 0.7408(11) 0.1612(7) 0.057(3) Uani 1.0 2 d .
C17 C 1.0238(10) 0.7161(9) 0.2301(6) 0.050(3) Uani 1.0 2 d .
C18 C 1.0541(9) 0.6276(9) 0.2591(6) 0.044(2) Uani 1.0 2 d .
C21 C 0.3982(9) 0.1575(9) 0.2082(6) 0.044(2) Uani 1.0 2 d .
C22 C 0.2887(10) 0.1329(9) 0.2245(6) 0.043(2) Uani 1.0 2 d .
C23 C 0.2867(10) 0.2052(9) 0.2807(6) 0.046(2) Uani 1.0 2 d .
C24 C 0.3998(10) 0.3056(9) 0.3227(6) 0.044(2) Uani 1.0 2 d .
C25 C 0.5122(9) 0.3341(8) 0.3058(5) 0.040(2) Uani 1.0 2 d .
C26 C 0.6180(9) 0.4434(9) 0.3531(6) 0.043(2) Uani 1.0 2 d .
C27 C 0.7365(9) 0.4875(9) 0.3449(6) 0.041(2) Uani 1.0 2 d .
C28 C 0.7480(9) 0.4160(8) 0.2897(5) 0.0387(19) Uani 1.0 2 d .
C29 C 0.6472(8) 0.3069(8) 0.2448(5) 0.0358(18) Uani 1.0 2 d .
C30 C 0.5200(8) 0.2629(8) 0.2502(5) 0.0349(18) Uani 1.0 2 d .
C31 C 0.4304(10) 0.4039(9) 0.3869(6) 0.048(3) Uani 1.0 2 d .
C32 C 0.5739(10) 0.4934(9) 0.4065(6) 0.049(3) Uani 1.0 2 d .
C33 C 0.6819(9) 0.2739(8) 0.1013(5) 0.0401(19) Uani 1.0 2 d .
C34 C 0.7324(9) 0.3960(9) 0.0982(6) 0.044(2) Uani 1.0 2 d .
C35 C 0.7267(10) 0.4293(10) 0.0292(6) 0.052(3) Uani 1.0 2 d .
C36 C 0.6743(11) 0.3450(11) -0.0374(7) 0.059(3) Uani 1.0 2 d .
C37 C 0.6241(12) 0.2261(12) -0.0333(8) 0.065(3) Uani 1.0 2 d .
C38 C 0.6285(10) 0.1887(9) 0.0369(6) 0.048(3) Uani 1.0 2 d .
C41 C 0.7053(8) 0.2892(8) 0.4928(5) 0.0353(18) Uani 1.0 2 d .
C42 C 0.6173(9) 0.2819(8) 0.5269(5) 0.0383(19) Uani 1.0 2 d .
C43 C 0.4896(9) 0.1831(9) 0.5022(6) 0.042(2) Uani 1.0 2 d .
C44 C 0.4522(9) 0.0962(8) 0.4426(5) 0.0368(18) Uani 1.0 2 d .
C45 C 0.5416(9) 0.1009(8) 0.4090(5) 0.0373(18) Uani 1.0 2 d .
C46 C 0.4886(9) 0.0005(8) 0.3495(5) 0.0393(19) Uani 1.0 2 d .
C47 C 0.5639(9) -0.0109(8) 0.3129(5) 0.0385(19) Uani 1.0 2 d .
C48 C 0.6944(9) 0.0777(8) 0.3353(5) 0.0362(18) Uani 1.0 2 d .
C49 C 0.7492(8) 0.1808(7) 0.3920(5) 0.0328(17) Uani 1.0 2 d .
C50 C 0.6719(8) 0.1955(7) 0.4327(5) 0.0305(16) Uani 1.0 2 d .
C51 C 0.3248(9) -0.0176(8) 0.4022(6) 0.042(2) Uani 1.0 2 d .
C52 C 0.3471(10) -0.0768(9) 0.3384(6) 0.047(3) Uani 1.0 2 d .
C53 C 1.0037(9) 0.2244(8) 0.4611(5) 0.0374(19) Uani 1.0 2 d .
C54 C 1.0924(11) 0.2101(10) 0.4368(7) 0.055(3) Uani 1.0 2 d .
C55 C 1.1709(13) 0.1690(12) 0.4833(8) 0.069(3) Uani 1.0 2 d .
C56 C 1.1597(13) 0.1402(11) 0.5510(8) 0.066(3) Uani 1.0 2 d .
C57 C 1.0701(12) 0.1526(11) 0.5763(7) 0.063(3) Uani 1.0 2 d .
C58 C 0.9920(11) 0.1960(10) 0.5317(6) 0.053(3) Uani 1.0 2 d .
C59 C 0.7623(14) -0.1175(13) 0.1895(9) 0.074(4) Uani 1.0 2 d .
H2 H 1.5997 0.6442 0.2406 0.0526 Uiso 1.0 2 calc R
H3 H 1.6040 0.5259 0.1418 0.0529 Uiso 1.0 2 calc R
H7 H 0.9997 0.1611 0.0381 0.0549 Uiso 1.0 2 calc R
H8 H 0.9758 0.2635 0.1339 0.0501 Uiso 1.0 2 calc R
H11A H 1.4389 0.2774 0.0531 0.0611 Uiso 1.0 2 calc R
H11B H 1.4051 0.3589 -0.0050 0.0611 Uiso 1.0 2 calc R
H12A H 1.1920 0.2273 -0.0411 0.0607 Uiso 1.0 2 calc R
H12B H 1.2257 0.1469 0.0180 0.0607 Uiso 1.0 2 calc R
H14 H 1.1045 0.5442 0.1107 0.0619 Uiso 1.0 2 calc R
H15 H 1.0648 0.6981 0.0676 0.0685 Uiso 1.0 2 calc R
H16 H 1.0102 0.8021 0.1431 0.0690 Uiso 1.0 2 calc R
H17 H 0.9996 0.7586 0.2596 0.0595 Uiso 1.0 2 calc R
H18 H 1.0530 0.6115 0.3086 0.0527 Uiso 1.0 2 calc R
H22 H 0.2104 0.0626 0.1956 0.0519 Uiso 1.0 2 calc R
H23 H 0.2087 0.1857 0.2899 0.0547 Uiso 1.0 2 calc R
H27 H 0.8076 0.5621 0.3745 0.0493 Uiso 1.0 2 calc R
H28 H 0.8295 0.4448 0.2834 0.0464 Uiso 1.0 2 calc R
H31A H 0.4155 0.3707 0.4325 0.0581 Uiso 1.0 2 calc R
H31B H 0.3755 0.4427 0.3688 0.0581 Uiso 1.0 2 calc R
H32A H 0.5847 0.5733 0.3978 0.0589 Uiso 1.0 2 calc R
H32B H 0.6247 0.5008 0.4610 0.0589 Uiso 1.0 2 calc R
H34 H 0.7702 0.4545 0.1439 0.0526 Uiso 1.0 2 calc R
H35 H 0.7591 0.5116 0.0266 0.0618 Uiso 1.0 2 calc R
H36 H 0.6731 0.3690 -0.0854 0.0707 Uiso 1.0 2 calc R
H37 H 0.5853 0.1677 -0.0792 0.0778 Uiso 1.0 2 calc R
H38 H 0.5952 0.1062 0.0394 0.0571 Uiso 1.0 2 calc R
H42 H 0.6429 0.3444 0.5679 0.0459 Uiso 1.0 2 calc R
H43 H 0.4315 0.1785 0.5274 0.0506 Uiso 1.0 2 calc R
H47 H 0.5289 -0.0777 0.2726 0.0462 Uiso 1.0 2 calc R
H48 H 0.7477 0.0674 0.3111 0.0434 Uiso 1.0 2 calc R
H51A H 0.2532 0.0014 0.3798 0.0500 Uiso 1.0 2 calc R
H51B H 0.3031 -0.0712 0.4389 0.0500 Uiso 1.0 2 calc R
H52A H 0.3289 -0.1596 0.3437 0.0560 Uiso 1.0 2 calc R
H52B H 0.2904 -0.0789 0.2868 0.0560 Uiso 1.0 2 calc R
H54 H 1.0995 0.2282 0.3887 0.0658 Uiso 1.0 2 calc R
H55 H 1.2336 0.1609 0.4673 0.0822 Uiso 1.0 2 calc R
H56 H 1.2138 0.1113 0.5817 0.0791 Uiso 1.0 2 calc R
H57 H 1.0623 0.1315 0.6237 0.0750 Uiso 1.0 2 calc R
H58 H 0.9314 0.2063 0.5487 0.0637 Uiso 1.0 2 calc R

loop_
_atom_site_aniso_label
_atom_site_aniso_U_11
_atom_site_aniso_U_22
_atom_site_aniso_U_33
_atom_site_aniso_U_12
_atom_site_aniso_U_13
_atom_site_aniso_U_23
Ag1 0.0392(4) 0.0440(4) 0.0479(4) 0.0261(3) 0.0214(3) 0.0163(3)
Br1 0.0455(5) 0.0381(5) 0.0559(6) 0.0221(4) 0.0240(5) 0.0077(4)
Br2 0.0441(6) 0.0510(6) 0.0587(6) 0.0210(5) 0.0149(5) 0.0022(5)
Br3 0.0369(5) 0.0391(5) 0.0427(5) 0.0171(4) 0.0159(4) 0.0045(4)
S1 0.0361(8) 0.0372(8) 0.0395(8) 0.0204(7) 0.0159(7) 0.0106(7)
S2 0.0379(8) 0.0392(9) 0.0405(9) 0.0219(7) 0.0141(7) 0.0104(7)
S3 0.0323(8) 0.0343(8) 0.0374(8) 0.0179(6) 0.0134(6) 0.0075(6)
S4 0.0857(13) 0.0783(13) 0.0830(13) 0.0361(9) 0.0369(10) 0.0096(9)
F1 0.049(3) 0.049(3) 0.049(3) 0.0229(14) 0.0184(12) 0.0091(9)
F2 0.065(4) 0.065(4) 0.065(4) 0.0306(17) 0.0237(14) 0.0123(10)
F3 0.089(5) 0.089(5) 0.089(5) 0.042(3) 0.0317(18) 0.0178(12)
F4 0.079(4) 0.080(4) 0.079(4) 0.037(2) 0.0296(18) 0.0147(13)
F5 0.114(6) 0.114(6) 0.114(6) 0.054(3) 0.041(3) 0.0215(16)
F6 0.210(13) 0.210(13) 0.210(13) 0.100(7) 0.075(5) 0.042(3)
O1 0.061(2) 0.061(2) 0.062(2) 0.0298(11) 0.0225(10) 0.0109(8)
O2 0.074(3) 0.075(3) 0.075(3) 0.0349(17) 0.0294(16) 0.0109(15)
O3 0.155(6) 0.155(6) 0.155(6) 0.074(3) 0.055(3) 0.0312(19)
C1 0.039(2) 0.039(2) 0.040(2) 0.0197(13) 0.0139(12) 0.0081(11)
C2 0.044(3) 0.044(3) 0.044(3) 0.0209(14) 0.0157(12) 0.0088(11)
C3 0.044(3) 0.045(3) 0.045(3) 0.0214(14) 0.0163(12) 0.0087(11)
C4 0.041(3) 0.041(3) 0.042(3) 0.0205(13) 0.0142(12) 0.0089(11)
C5 0.037(2) 0.037(2) 0.037(2) 0.0184(13) 0.0131(12) 0.0076(11)
C6 0.043(3) 0.043(3) 0.044(3) 0.0213(14) 0.0151(12) 0.0086(11)
C7 0.046(3) 0.046(3) 0.046(3) 0.0215(14) 0.0168(13) 0.0091(11)
C8 0.041(3) 0.042(3) 0.042(3) 0.0199(13) 0.0149(12) 0.0084(11)
C9 0.037(2) 0.037(2) 0.037(2) 0.0181(13) 0.0135(12) 0.0080(11)
C10 0.036(2) 0.036(2) 0.036(2) 0.0172(13) 0.0134(12) 0.0074(11)
C11 0.051(3) 0.051(3) 0.051(3) 0.0247(15) 0.0188(13) 0.0094(11)
C12 0.050(3) 0.051(3) 0.051(3) 0.0249(15) 0.0180(13) 0.0092(11)
C13 0.037(2) 0.037(2) 0.038(2) 0.0186(13) 0.0131(12) 0.0077(11)
C14 0.052(3) 0.052(3) 0.052(3) 0.0254(15) 0.0180(13) 0.0109(12)
C15 0.057(3) 0.057(3) 0.057(3) 0.0278(16) 0.0198(14) 0.0124(12)
C16 0.057(3) 0.057(3) 0.059(3) 0.0283(16) 0.0197(14) 0.0114(12)
C17 0.049(3) 0.049(3) 0.051(3) 0.0244(14) 0.0168(13) 0.0097(11)
C18 0.044(3) 0.044(3) 0.044(3) 0.0210(14) 0.0158(12) 0.0083(11)
C21 0.044(3) 0.044(3) 0.044(3) 0.0214(14) 0.0154(12) 0.0093(11)
C22 0.043(3) 0.043(3) 0.044(3) 0.0209(13) 0.0155(12) 0.0090(11)
C23 0.045(3) 0.046(3) 0.046(3) 0.0222(14) 0.0163(12) 0.0098(11)
C24 0.044(3) 0.044(3) 0.044(3) 0.0220(14) 0.0156(12) 0.0094(11)
C25 0.040(2) 0.040(3) 0.041(3) 0.0198(13) 0.0145(12) 0.0083(11)
C26 0.043(3) 0.042(3) 0.043(3) 0.0214(13) 0.0148(12) 0.0086(11)
C27 0.041(3) 0.041(3) 0.041(3) 0.0200(13) 0.0144(12) 0.0081(11)
C28 0.039(2) 0.039(2) 0.039(2) 0.0190(13) 0.0136(12) 0.0081(11)
C29 0.036(2) 0.036(2) 0.036(2) 0.0178(13) 0.0118(12) 0.0075(11)
C30 0.035(2) 0.035(2) 0.035(2) 0.0172(12) 0.0119(12) 0.0076(11)
C31 0.049(3) 0.049(3) 0.049(3) 0.0237(14) 0.0175(13) 0.0099(11)
C32 0.049(3) 0.049(3) 0.049(3) 0.0239(14) 0.0175(13) 0.0095(11)
C33 0.040(2) 0.041(3) 0.040(3) 0.0196(13) 0.0143(12) 0.0081(11)
C34 0.044(3) 0.044(3) 0.044(3) 0.0213(14) 0.0150(12) 0.0095(11)
C35 0.051(3) 0.052(3) 0.052(3) 0.0247(15) 0.0184(13) 0.0104(11)
C36 0.059(3) 0.059(3) 0.059(3) 0.0282(16) 0.0212(14) 0.0124(12)
C37 0.065(3) 0.065(3) 0.065(3) 0.0315(17) 0.0232(15) 0.0124(12)
C38 0.048(3) 0.047(3) 0.047(3) 0.0231(14) 0.0169(13) 0.0094(11)
C41 0.035(2) 0.035(2) 0.036(2) 0.0169(13) 0.0128(12) 0.0071(11)
C42 0.039(2) 0.038(2) 0.039(2) 0.0186(13) 0.0141(12) 0.0072(11)
C43 0.042(3) 0.043(3) 0.043(3) 0.0203(13) 0.0155(12) 0.0087(11)
C44 0.036(2) 0.037(2) 0.037(2) 0.0175(13) 0.0129(12) 0.0086(11)
C45 0.037(2) 0.037(2) 0.038(2) 0.0181(13) 0.0132(12) 0.0085(11)
C46 0.039(2) 0.039(2) 0.040(2) 0.0193(13) 0.0132(12) 0.0086(11)
C47 0.039(2) 0.038(2) 0.039(2) 0.0183(13) 0.0138(12) 0.0075(11)
C48 0.036(2) 0.036(2) 0.036(2) 0.0175(13) 0.0135(12) 0.0066(11)
C49 0.0329(19) 0.0325(19) 0.0330(19) 0.0160(12) 0.0111(11) 0.0069(11)
C50 0.0306(18) 0.0303(19) 0.0306(19) 0.0150(12) 0.0101(11) 0.0067(11)
C51 0.042(3) 0.042(3) 0.042(3) 0.0200(13) 0.0151(12) 0.0088(11)
C52 0.046(3) 0.046(3) 0.047(3) 0.0223(14) 0.0164(13) 0.0096(11)
C53 0.037(2) 0.038(2) 0.038(2) 0.0180(13) 0.0130(12) 0.0076(11)
C54 0.054(3) 0.056(3) 0.055(3) 0.0270(15) 0.0195(13) 0.0110(12)
C55 0.068(4) 0.069(4) 0.069(4) 0.0335(18) 0.0242(15) 0.0137(12)
C56 0.066(3) 0.066(3) 0.066(3) 0.0323(17) 0.0225(15) 0.0134(12)
C57 0.063(3) 0.063(3) 0.063(3) 0.0305(17) 0.0218(14) 0.0132(12)
C58 0.053(3) 0.053(3) 0.053(3) 0.0254(15) 0.0189(13) 0.0111(12)
C59 0.074(4) 0.075(4) 0.074(4) 0.0353(19) 0.0270(16) 0.0144(13)

loop_
_atom_type_symbol
_atom_type_description
_atom_type_scat_dispersion_real
_atom_type_scat_dispersion_imag
_atom_type_scat_source
C C 0.0033 0.0016
;
International Tables for Crystallography
(1992, Vol. C, Tables 4.2.6.8 and 6.1.1.4)
;
H H 0.0000 0.0000
;
International Tables for Crystallography
(1992, Vol. C, Table 6.1.1.4)
;
Ag Ag -0.8971 1.1015
;
International Tables for Crystallography
(1992, Vol. C, Tables 4.2.6.8 and 6.1.1.4)
;
Br Br -0.2901 2.4595
;
International Tables for Crystallography
(1992, Vol. C, Tables 4.2.6.8 and 6.1.1.4)
;
F F 0.0171 0.0103
;
International Tables for Crystallography
(1992, Vol. C, Tables 4.2.6.8 and 6.1.1.4)
;
O O 0.0106 0.0060
;
International Tables for Crystallography
(1992, Vol. C, Tables 4.2.6.8 and 6.1.1.4)
;
S S 0.1246 0.1234
;
International Tables for Crystallography
(1992, Vol. C, Tables 4.2.6.8 and 6.1.1.4)
;

loop_
_geom_angle_atom_site_label_1
_geom_angle_atom_site_label_2
_geom_angle_atom_site_label_3
_geom_angle
_geom_angle_publ_flag
S1 Ag1 S2 127.83(9) yes
S1 Ag1 S3 119.05(7) yes
S1 Ag1 O1 109.2(3) yes
S2 Ag1 S3 97.73(9) yes
S2 Ag1 O1 96.4(2) yes
S3 Ag1 O1 102.0(3) yes
Ag1 S1 C9 108.3(3) yes
Ag1 S1 C13 109.1(4) yes
C9 S1 C13 104.0(5) yes
Ag1 S2 C29 103.7(3) yes
Ag1 S2 C33 107.7(4) yes
C29 S2 C33 106.0(6) yes
Ag1 S3 C49 106.8(3) yes
Ag1 S3 C53 110.1(4) yes
C49 S3 C53 102.5(5) yes
F6 S4 O1 111.8(13) yes
F6 S4 O2 122.2(12) yes
F6 S4 O3 66.5(11) yes
F6 S4 C59 35.8(10) yes
O1 S4 O2 125.1(7) yes
O1 S4 O3 105.1(8) yes
O1 S4 C59 108.4(9) yes
O2 S4 O3 104.2(10) yes
O2 S4 C59 109.5(7) yes
O3 S4 C59 101.9(8) yes
F5 F1 F6 132(3) yes
F5 F1 C59 70.7(17) yes
F6 F1 C59 61.4(19) yes
F4 F2 F6 105(3) yes
F4 F2 C59 58.0(13) yes
F6 F2 C59 51.0(18) yes
F4 F3 F5 96.6(17) yes
F4 F3 C59 60.9(14) yes
F5 F3 C59 60.5(15) yes
F2 F4 F3 132.1(14) yes
F2 F4 C59 72.3(13) yes
F3 F4 C59 61.0(13) yes
F1 F5 F3 111(3) yes
F1 F5 C59 60.4(17) yes
F3 F5 C59 51.2(14) yes
S4 F6 F1 96(3) yes
S4 F6 F2 87.3(16) yes
S4 F6 C59 53.2(14) yes
F1 F6 F2 110(3) yes
F1 F6 C59 66(3) yes
F2 F6 C59 61.5(16) yes
Ag1 O1 S4 168.3(6) yes
Br1 C1 C2 113.6(6) yes
Br1 C1 C10 123.2(9) yes
C2 C1 C10 123.1(10) yes
C1 C2 C3 121.1(8) yes
C2 C3 C4 119.3(11) yes
C3 C4 C5 119.2(11) yes
C3 C4 C11 131.6(11) yes
C5 C4 C11 109.2(7) yes
C4 C5 C6 111.7(10) yes
C4 C5 C10 124.6(7) yes
C6 C5 C10 123.6(10) yes
C5 C6 C7 119.6(11) yes
C5 C6 C12 108.9(9) yes
C7 C6 C12 131.5(8) yes
C6 C7 C8 118.2(8) yes
C7 C8 C9 123.6(10) yes
S1 C9 C8 116.2(9) yes
S1 C9 C10 123.5(6) yes
C8 C9 C10 120.3(10) yes
C1 C10 C5 112.5(10) yes
C1 C10 C9 132.8(10) yes
C5 C10 C9 114.7(7) yes
C4 C11 C12 104.9(11) yes
C6 C12 C11 105.2(8) yes
S1 C13 C14 123.5(10) yes
S1 C13 C18 117.1(8) yes
C14 C13 C18 119.4(11) yes
C13 C14 C15 120.9(13) yes
C14 C15 C16 118.9(12) yes
C15 C16 C17 121.4(14) yes
C16 C17 C18 120.5(13) yes
C13 C18 C17 118.8(10) yes
Br2 C21 C22 115.1(6) yes
Br2 C21 C30 124.1(9) yes
C22 C21 C30 120.8(10) yes
C21 C22 C23 123.4(8) yes
C22 C23 C24 118.2(11) yes
C23 C24 C25 119.5(11) yes
C23 C24 C31 131.5(12) yes
C25 C24 C31 109.0(8) yes
C24 C25 C26 111.3(10) yes
C24 C25 C30 124.6(7) yes
C26 C25 C30 124.1(10) yes
C25 C26 C27 120.3(11) yes
C25 C26 C32 109.2(9) yes
C27 C26 C32 130.5(8) yes
C26 C27 C28 116.9(8) yes
C27 C28 C29 123.8(10) yes
S2 C29 C28 116.1(9) yes
S2 C29 C30 123.9(6) yes
C28 C29 C30 119.6(10) yes
C21 C30 C25 113.6(10) yes
C21 C30 C29 131.2(10) yes
C25 C30 C29 115.2(7) yes
C24 C31 C32 105.0(11) yes
C26 C32 C31 105.5(8) yes
S2 C33 C34 122.3(7) yes
S2 C33 C38 116.2(8) yes
C34 C33 C38 121.4(10) yes
C33 C34 C35 119.3(9) yes
C34 C35 C36 120.8(11) yes
C35 C36 C37 119.0(12) yes
C36 C37 C38 121.6(12) yes
C33 C38 C37 117.8(11) yes
Br3 C41 C42 114.1(7) yes
Br3 C41 C50 125.1(8) yes
C42 C41 C50 120.8(7) yes
C41 C42 C43 121.8(9) yes
C42 C43 C44 119.0(11) yes
C43 C44 C45 119.7(8) yes
C43 C44 C51 131.9(11) yes
C45 C44 C51 108.4(9) yes
C44 C45 C46 112.5(8) yes
C44 C45 C50 123.8(9) yes
C46 C45 C50 123.7(11) yes
C45 C46 C47 120.0(8) yes
C45 C46 C52 108.3(10) yes
C47 C46 C52 131.7(9) yes
C46 C47 C48 119.0(9) yes
C47 C48 C49 122.7(11) yes
S3 C49 C48 115.5(8) yes
S3 C49 C50 124.8(6) yes
C48 C49 C50 119.7(7) yes
C41 C50 C45 114.8(10) yes
C41 C50 C49 130.4(7) yes
C45 C50 C49 114.8(8) yes
C44 C51 C52 105.3(9) yes
C46 C52 C51 105.3(7) yes
S3 C53 C54 119.4(8) yes
S3 C53 C58 120.2(10) yes
C54 C53 C58 120.3(11) yes
C53 C54 C55 119.3(12) yes
C54 C55 C56 121.0(16) yes
C55 C56 C57 120.8(15) yes
C56 C57 C58 119.5(13) yes
C53 C58 C57 119.2(14) yes
S4 C59 F1 113.0(9) yes
S4 C59 F2 108.7(13) yes
S4 C59 F3 106.2(12) yes
S4 C59 F4 127.8(16) yes
S4 C59 F5 121.0(13) yes
S4 C59 F6 91.1(16) yes
F1 C59 F2 105.1(14) yes
F1 C59 F3 116.4(19) yes
F1 C59 F4 118.4(14) yes
F1 C59 F5 48.9(13) yes
F1 C59 F6 53(3) yes
F2 C59 F3 107.1(14) yes
F2 C59 F4 49.7(12) yes
F2 C59 F5 129.6(14) yes
F2 C59 F6 68(2) yes
F3 C59 F4 58.1(13) yes
F3 C59 F5 68.3(16) yes
F3 C59 F6 163(2) yes
F4 C59 F5 100.0(15) yes
F4 C59 F6 112(3) yes
F5 C59 F6 102(3) yes
C1 C2 H2 119.465 no
C3 C2 H2 119.463 no
C2 C3 H3 120.333 no
C4 C3 H3 120.331 no
C6 C7 H7 120.905 no
C8 C7 H7 120.892 no
C7 C8 H8 118.225 no
C9 C8 H8 118.215 no
C4 C11 H11A 110.768 no
C4 C11 H11B 110.753 no
C12 C11 H11A 110.763 no
C12 C11 H11B 110.753 no
H11A C11 H11B 108.837 no
C6 C12 H12A 110.699 no
C6 C12 H12B 110.694 no
C11 C12 H12A 110.698 no
C11 C12 H12B 110.691 no
H12A C12 H12B 108.795 no
C13 C14 H14 119.539 no
C15 C14 H14 119.537 no
C14 C15 H15 120.529 no
C16 C15 H15 120.534 no
C15 C16 H16 119.307 no
C17 C16 H16 119.292 no
C16 C17 H17 119.777 no
C18 C17 H17 119.768 no
C13 C18 H18 120.596 no
C17 C18 H18 120.603 no
C21 C22 H22 118.317 no
C23 C22 H22 118.327 no
C22 C23 H23 120.916 no
C24 C23 H23 120.914 no
C26 C27 H27 121.565 no
C28 C27 H27 121.553 no
C27 C28 H28 118.114 no
C29 C28 H28 118.096 no
C24 C31 H31A 110.748 no
C24 C31 H31B 110.749 no
C32 C31 H31A 110.755 no
C32 C31 H31B 110.754 no
H31A C31 H31B 108.837 no
C26 C32 H32A 110.637 no
C26 C32 H32B 110.630 no
C31 C32 H32A 110.627 no
C31 C32 H32B 110.635 no
H32A C32 H32B 108.763 no
C33 C34 H34 120.368 no
C35 C34 H34 120.361 no
C34 C35 H35 119.583 no
C36 C35 H35 119.588 no
C35 C36 H36 120.506 no
C37 C36 H36 120.509 no
C36 C37 H37 119.182 no
C38 C37 H37 119.180 no
C33 C38 H38 121.096 no
C37 C38 H38 121.095 no
C41 C42 H42 119.109 no
C43 C42 H42 119.124 no
C42 C43 H43 120.485 no
C44 C43 H43 120.489 no
C46 C47 H47 120.492 no
C48 C47 H47 120.483 no
C47 C48 H48 118.655 no
C49 C48 H48 118.651 no
C44 C51 H51A 110.678 no
C44 C51 H51B 110.675 no
C52 C51 H51A 110.689 no
C52 C51 H51B 110.684 no
H51A C51 H51B 108.787 no
C46 C52 H52A 110.690 no
C46 C52 H52B 110.700 no
C51 C52 H52A 110.692 no
C51 C52 H52B 110.679 no
H52A C52 H52B 108.801 no
C53 C54 H54 120.363 no
C55 C54 H54 120.366 no
C54 C55 H55 119.506 no
C56 C55 H55 119.502 no
C55 C56 H56 119.606 no
C57 C56 H56 119.617 no
C56 C57 H57 120.266 no
C58 C57 H57 120.258 no
C53 C58 H58 120.389 no
C57 C58 H58 120.400 no

loop_
_geom_bond_atom_site_label_1
_geom_bond_atom_site_label_2
_geom_bond_distance
_geom_bond_publ_flag
Ag1 S1 2.506(3) yes
Ag1 S2 2.569(3) yes
Ag1 S3 2.591(3) yes
Ag1 O1 2.395(10) yes
Br1 C1 1.913(11) yes
Br2 C21 1.907(12) yes
Br3 C41 1.893(7) yes
S1 C9 1.776(12) yes
S1 C13 1.784(12) yes
S2 C29 1.791(12) yes
S2 C33 1.805(10) yes
S3 C49 1.781(8) yes
S3 C53 1.779(11) yes
S4 F6 2.18(4) yes
S4 O1 1.371(11) yes
S4 O2 1.358(13) yes
S4 O3 1.606(19) yes
S4 C59 1.744(14) yes
F1 F5 1.15(3) yes
F1 F6 1.16(5) yes
F1 C59 1.32(3) yes
F2 F4 1.15(3) yes
F2 F6 1.51(4) yes
F2 C59 1.44(3) yes
F3 F4 1.25(3) yes
F3 F5 1.53(3) yes
F3 C59 1.28(3) yes
F4 C59 1.282(19) yes
F5 C59 1.43(4) yes
F6 C59 1.27(4) yes
C1 C2 1.379(17) yes
C1 C10 1.422(10) yes
C2 C3 1.416(17) yes
C3 C4 1.352(10) yes
C4 C5 1.411(16) yes
C4 C11 1.500(16) yes
C5 C6 1.411(10) yes
C5 C10 1.439(16) yes
C6 C7 1.371(17) yes
C6 C12 1.503(19) yes
C7 C8 1.401(18) yes
C8 C9 1.393(10) yes
C9 C10 1.425(14) yes
C11 C12 1.553(14) yes
C13 C14 1.386(15) yes
C13 C18 1.385(18) yes
C14 C15 1.38(2) yes
C15 C16 1.38(3) yes
C16 C17 1.342(17) yes
C17 C18 1.409(18) yes
C21 C22 1.374(18) yes
C21 C30 1.444(10) yes
C22 C23 1.383(17) yes
C23 C24 1.367(11) yes
C24 C25 1.404(17) yes
C24 C31 1.528(16) yes
C25 C26 1.418(11) yes
C25 C30 1.405(16) yes
C26 C27 1.372(16) yes
C26 C32 1.508(19) yes
C27 C28 1.429(17) yes
C28 C29 1.387(10) yes
C29 C30 1.448(14) yes
C31 C32 1.531(14) yes
C33 C34 1.404(14) yes
C33 C38 1.357(14) yes
C34 C35 1.354(16) yes
C35 C36 1.381(16) yes
C36 C37 1.372(18) yes
C37 C38 1.395(18) yes
C41 C42 1.385(16) yes
C41 C50 1.425(13) yes
C42 C43 1.424(11) yes
C43 C44 1.349(14) yes
C44 C45 1.403(17) yes
C44 C51 1.519(10) yes
C45 C46 1.415(13) yes
C45 C50 1.426(10) yes
C46 C47 1.358(17) yes
C46 C52 1.512(14) yes
C47 C48 1.406(11) yes
C48 C49 1.404(12) yes
C49 C50 1.452(16) yes
C51 C52 1.541(18) yes
C53 C54 1.38(2) yes
C53 C58 1.404(16) yes
C54 C55 1.39(2) yes
C55 C56 1.35(2) yes
C56 C57 1.39(3) yes
C57 C58 1.39(2) yes
C2 H2 0.950 no
C3 H3 0.950 no
C7 H7 0.950 no
C8 H8 0.950 no
C11 H11A 0.990 no
C11 H11B 0.990 no
C12 H12A 0.990 no
C12 H12B 0.990 no
C14 H14 0.950 no
C15 H15 0.950 no
C16 H16 0.950 no
C17 H17 0.950 no
C18 H18 0.950 no
C22 H22 0.950 no
C23 H23 0.950 no
C27 H27 0.950 no
C28 H28 0.950 no
C31 H31A 0.990 no
C31 H31B 0.990 no
C32 H32A 0.990 no
C32 H32B 0.990 no
C34 H34 0.950 no
C35 H35 0.950 no
C36 H36 0.950 no
C37 H37 0.950 no
C38 H38 0.950 no
C42 H42 0.950 no
C43 H43 0.950 no
C47 H47 0.950 no
C48 H48 0.950 no
C51 H51A 0.990 no
C51 H51B 0.990 no
C52 H52A 0.990 no
C52 H52B 0.990 no
C54 H54 0.950 no
C55 H55 0.950 no
C56 H56 0.950 no
C57 H57 0.950 no
C58 H58 0.950 no

loop_
_geom_contact_atom_site_label_1
_geom_contact_atom_site_label_2
_geom_contact_distance
_geom_contact_publ_flag
_geom_contact_site_symmetry_2
Ag1 C8 3.436(12) no .
Ag1 C28 3.358(13) no .
Ag1 C48 3.549(9) no .
Ag1 C54 3.592(13) no .
Br1 S1 3.261(3) no .
Br1 C9 3.486(7) no .
Br1 C13 3.520(10) no .
Br2 S2 3.282(3) no .
Br2 C29 3.502(7) no .
Br3 S3 3.261(4) no .
Br3 C49 3.482(9) no .
S1 C1 3.402(12) no .
S2 C21 3.431(13) no .
S2 C48 3.295(10) no .
S3 C28 3.434(11) no .
S3 C41 3.412(12) no .
F1 O1 2.914(13) no .
F1 O3 2.94(3) no .
F1 C47 3.38(2) no .
F1 C48 3.230(19) no .
F2 O2 2.902(16) no .
F2 O3 2.914(16) no .
F3 O1 2.984(14) no .
F3 O2 2.88(3) no .
F4 O2 2.996(17) no .
F4 O3 3.580(19) no .
F5 O1 2.92(2) no .
F5 C47 3.07(3) no .
F5 C48 3.07(3) no .
O1 C8 3.419(13) no .
O1 C54 3.462(13) no .
O2 C7 3.328(15) no .
O2 C8 3.546(14) no .
C1 C4 2.790(16) no .
C2 C5 2.734(10) no .
C3 C6 3.596(12) no .
C3 C10 2.888(17) no .
C5 C8 2.731(16) no .
C6 C9 2.819(17) no .
C7 C10 2.886(11) no .
C8 C13 3.577(16) no .
C9 C14 3.031(18) no .
C13 C16 2.758(18) no .
C14 C17 2.74(2) no .
C15 C18 2.775(17) no .
C21 C24 2.785(17) no .
C21 C46 3.555(15) no .
C22 C25 2.711(11) no .
C23 C30 2.875(17) no .
C25 C28 2.733(16) no .
C26 C29 2.821(17) no .
C26 C41 3.496(15) no .
C27 C30 2.898(10) no .
C28 C33 3.565(14) no .
C28 C34 3.500(15) no .
C28 C49 3.599(14) no .
C29 C34 3.272(15) no .
C29 C48 3.590(15) no .
C29 C49 3.406(14) no .
C33 C36 2.748(17) no .
C34 C37 2.740(16) no .
C35 C38 2.773(16) no .
C41 C44 2.807(11) no .
C42 C45 2.735(14) no .
C43 C50 2.863(16) no .
C45 C48 2.747(17) no .
C46 C49 2.824(11) no .
C47 C50 2.885(12) no .
C48 C53 3.376(11) no .
C49 C58 3.226(14) no .
C53 C56 2.757(19) no .
C54 C57 2.777(19) no .
C55 C58 2.76(3) no .
Br1 C42 3.590(11) no 2_766
Br3 Br3 3.585(3) no 2_766
Br3 S3 3.269(3) no 2_766
S3 Br3 3.269(3) no 2_766
F1 C2 3.366(14) no 1_445
F1 C56 3.574(17) no 2_756
F1 C57 3.563(18) no 2_756
F2 C2 3.207(17) no 1_445
F2 C3 3.258(15) no 1_445
F2 C12 3.417(19) no 2_755
F2 C16 3.52(3) no 1_545
F2 C17 3.45(3) no 1_545
F3 C12 3.54(3) no 2_755
F3 C37 3.27(2) no 2_655
F4 C2 3.37(2) no 1_445
F4 C3 3.462(19) no 1_445
F4 C11 3.07(2) no 2_755
F4 C12 3.07(3) no 2_755
F5 C37 3.59(2) no 2_655
F6 C2 3.46(3) no 1_445
F6 C56 3.58(4) no 2_756
F6 C57 3.13(3) no 2_756
O2 C12 3.441(12) no 2_755
O2 C22 3.398(14) no 1_655
O3 C17 3.43(3) no 1_545
O3 C23 3.439(19) no 1_655
O3 C57 3.31(3) no 2_756
C2 F1 3.366(14) no 1_665
C2 F2 3.207(17) no 1_665
C2 F4 3.37(2) no 1_665
C2 F6 3.46(3) no 1_665
C2 C26 3.409(16) no 1_655
C3 F2 3.258(15) no 1_665
C3 F4 3.462(19) no 1_665
C4 C30 3.560(15) no 1_655
C10 C24 3.546(15) no 1_655
C11 F4 3.07(2) no 2_755
C12 F2 3.417(19) no 2_755
C12 F3 3.54(3) no 2_755
C12 F4 3.07(3) no 2_755
C12 O2 3.441(12) no 2_755
C16 F2 3.52(3) no 1_565
C17 F2 3.45(3) no 1_565
C17 O3 3.43(3) no 1_565
C17 C52 3.502(12) no 1_665
C22 O2 3.398(14) no 1_455
C23 O3 3.439(19) no 1_455
C24 C10 3.546(15) no 1_455
C26 C2 3.409(16) no 1_455
C30 C4 3.560(15) no 1_455
C37 F3 3.27(2) no 2_655
C37 F5 3.59(2) no 2_655
C42 Br1 3.590(11) no 2_766
C52 C17 3.502(12) no 1_445
C56 F1 3.574(17) no 2_756
C56 F6 3.58(4) no 2_756
C57 F1 3.563(18) no 2_756
C57 F6 3.13(3) no 2_756
C57 O3 3.31(3) no 2_756
Ag1 H8 2.7998 no .
Ag1 H28 2.7762 no .
Ag1 H48 3.0344 no .
Ag1 H54 2.9397 no .
Br1 H2 2.7760 no .
Br2 H22 2.7792 no .
Br2 H38 3.4041 no .
Br2 H47 3.5965 no .
Br3 H27 3.4794 no .
Br3 H32B 3.3878 no .
Br3 H42 2.7705 no .
Br3 H58 3.2828 no .
S1 H8 2.7333 no .
S1 H14 2.9157 no .
S1 H18 2.7888 no .
S2 H28 2.7394 no .
S2 H34 2.9360 no .
S2 H38 2.7649 no .
S2 H48 3.1433 no .
S3 H28 3.2867 no .
S3 H48 2.7392 no .
S3 H54 2.8317 no .
S3 H58 2.8714 no .
S4 H8 3.5221 no .
S4 H48 3.5475 no .
F1 H47 2.8949 no .
F1 H48 2.5518 no .
F5 H47 2.4745 no .
F5 H48 2.4507 no .
F6 H48 3.4236 no .
O1 H8 2.8963 no .
O1 H48 2.7386 no .
O1 H54 2.7929 no .
O2 H7 3.0408 no .
O2 H8 3.4053 no .
O3 H54 3.3344 no .
C1 H3 3.2864 no .
C3 H11A 2.9167 no .
C3 H11B 2.9184 no .
C4 H2 3.2409 no .
C4 H12A 3.0923 no .
C4 H12B 3.0820 no .
C5 H3 3.2493 no .
C5 H7 3.2721 no .
C5 H11A 3.0409 no .
C5 H11B 3.0286 no .
C5 H12A 3.0349 no .
C5 H12B 3.0310 no .
C6 H8 3.2287 no .
C6 H11A 3.0992 no .
C6 H11B 3.0890 no .
C7 H12A 2.9299 no .
C7 H12B 2.9362 no .
C8 H14 3.0414 no .
C9 H7 3.3123 no .
C9 H14 2.5635 no .
C10 H2 3.3095 no .
C10 H8 3.2911 no .
C10 H14 3.0157 no .
C11 H3 2.8443 no .
C12 H7 2.8728 no .
C13 H8 3.5342 no .
C13 H15 3.2631 no .
C13 H17 3.2633 no .
C13 H28 3.4997 no .
C13 H34 3.2694 no .
C14 H16 3.2310 no .
C14 H18 3.2557 no .
C14 H34 3.4963 no .
C14 H35 3.5830 no .
C15 H17 3.2270 no .
C15 H35 3.1698 no .
C16 H14 3.2319 no .
C16 H18 3.2435 no .
C16 H34 3.5358 no .
C16 H35 3.4087 no .
C17 H15 3.2266 no .
C17 H28 3.5987 no .
C17 H34 3.2779 no .
C18 H14 3.2489 no .
C18 H16 3.2454 no .
C18 H28 2.8942 no .
C18 H34 3.1499 no .
C21 H23 3.2789 no .
C21 H52B 3.2953 no .
C22 H51A 3.4282 no .
C22 H52B 2.9717 no .
C23 H31A 2.9666 no .
C23 H31B 2.9398 no .
C23 H51A 3.1788 no .
C24 H22 3.2114 no .
C24 H32A 3.0955 no .
C24 H32B 3.0904 no .
C25 H23 3.2605 no .
C25 H27 3.2879 no .
C25 H31A 3.0507 no .
C25 H31B 3.0451 no .
C25 H32A 3.0473 no .
C25 H32B 3.0449 no .
C26 H28 3.2375 no .
C26 H31A 3.0882 no .
C26 H31B 3.0831 no .
C27 H32A 2.9177 no .
C27 H32B 2.9282 no .
C28 H18 3.3541 no .
C28 H34 2.8417 no .
C29 H27 3.3349 no .
C29 H34 2.9625 no .
C30 H22 3.2991 no .
C30 H28 3.3002 no .
C31 H23 2.8859 no .
C32 H27 2.8693 no .
C33 H8 3.5430 no .
C33 H28 3.4232 no .
C33 H35 3.2404 no .
C33 H37 3.2135 no .
C34 H28 3.2161 no .
C34 H36 3.2344 no .
C34 H38 3.2710 no .
C35 H37 3.2282 no .
C36 H34 3.2376 no .
C36 H38 3.2733 no .
C37 H35 3.2293 no .
C38 H34 3.2599 no .
C38 H36 3.2728 no .
C41 H32B 3.2682 no .
C41 H43 3.3053 no .
C41 H58 3.2933 no .
C42 H31A 3.2368 no .
C42 H32B 3.0535 no .
C43 H31A 3.1003 no .
C43 H51A 2.9352 no .
C43 H51B 2.9362 no .
C44 H42 3.2386 no .
C44 H52A 3.1268 no .
C44 H52B 3.0682 no .
C45 H43 3.2441 no .
C45 H47 3.2657 no .
C45 H51A 3.0474 no .
C45 H51B 3.0155 no .
C45 H52A 3.0647 no .
C45 H52B 3.0049 no .
C46 H48 3.2302 no .
C46 H51A 3.1205 no .
C46 H51B 3.0620 no .
C47 H52A 2.9165 no .
C47 H52B 2.9509 no .
C49 H47 3.3167 no .
C49 H58 2.9838 no .
C50 H42 3.2943 no .
C50 H48 3.3220 no .
C50 H58 3.2003 no .
C51 H43 2.8630 no .
C52 H47 2.8629 no .
C53 H48 3.2177 no .
C53 H55 3.2423 no .
C53 H57 3.2715 no .
C54 H56 3.2380 no .
C54 H58 3.2710 no .
C55 H57 3.2378 no .
C56 H54 3.2378 no .
C56 H58 3.2602 no .
C57 H55 3.2382 no .
C58 H54 3.2741 no .
C58 H56 3.2555 no .
C59 H48 3.3072 no .
H2 H3 2.3626 no .
H3 H11A 2.9556 no .
H3 H11B 2.9765 no .
H7 H8 2.3379 no .
H7 H12A 2.9862 no .
H7 H12B 2.9976 no .
H8 H14 3.3059 no .
H11A H12A 2.7663 no .
H11A H12B 2.2540 no .
H11B H12A 2.2540 no .
H11B H12B 2.7736 no .
H14 H15 2.3296 no .
H15 H16 2.3257 no .
H15 H35 3.2510 no .
H16 H17 2.2791 no .
H17 H18 2.3647 no .
H18 H27 3.4145 no .
H18 H28 2.5001 no .
H18 H34 3.5173 no .
H22 H23 2.3221 no .
H22 H51A 3.4677 no .
H22 H52B 2.7974 no .
H23 H31A 3.0286 no .
H23 H31B 2.9883 no .
H23 H51A 3.0685 no .
H27 H28 2.3736 no .
H27 H32A 2.9671 no .
H27 H32B 2.9988 no .
H28 H34 2.4920 no .
H31A H32A 2.7491 no .
H31A H32B 2.2306 no .
H31A H42 3.2938 no .
H31A H43 3.1020 no .
H31B H32A 2.2305 no .
H31B H32B 2.7526 no .
H32B H42 2.8862 no .
H34 H35 2.3032 no .
H35 H36 2.3324 no .
H36 H37 2.3177 no .
H37 H38 2.3490 no .
H42 H43 2.3684 no .
H43 H51A 2.9895 no .
H43 H51B 2.9833 no .
H47 H48 2.3436 no .
H47 H52A 2.9490 no .
H47 H52B 3.0206 no .
H51A H52A 2.7375 no .
H51A H52B 2.2412 no .
H51B H52A 2.2413 no .
H51B H52B 2.7786 no .
H54 H55 2.3337 no .
H55 H56 2.2903 no .
H56 H57 2.3365 no .
H57 H58 2.3485 no .
Br1 H31B 3.1198 no 1_655
Br1 H32A 3.0109 no 1_655
Br1 H42 2.9080 no 2_766
Br1 H43 3.2995 no 2_766
Br1 H47 3.0003 no 1_665
Br1 H52A 3.1284 no 1_665
Br2 H11A 3.2043 no 1_455
Br2 H12B 3.0499 no 1_455
Br2 H37 3.0896 no 2_655
Br3 H18 2.9488 no 2_766
S1 H31B 3.2312 no 1_655
S1 H42 3.5717 no 2_766
S4 H16 3.5208 no 1_545
S4 H22 3.4219 no 1_655
S4 H23 3.0998 no 1_655
S4 H57 3.5770 no 2_756
F1 H2 2.5868 no 1_445
F1 H56 2.9661 no 2_756
F1 H57 2.9555 no 2_756
F2 H2 2.6750 no 1_445
F2 H3 2.7767 no 1_445
F2 H11B 3.0459 no 2_755
F2 H12A 2.6417 no 2_755
F2 H16 3.1039 no 1_545
F2 H17 2.9552 no 1_545
F3 H11A 3.4372 no 2_755
F3 H11B 3.3968 no 2_755
F3 H12A 3.2413 no 2_755
F3 H12B 3.3069 no 2_755
F3 H37 2.9161 no 2_655
F4 H2 3.0127 no 1_445
F4 H3 3.1726 no 1_445
F4 H11A 3.1813 no 2_755
F4 H11B 2.5809 no 2_755
F4 H12A 2.5828 no 2_755
F4 H12B 3.2018 no 2_755
F4 H37 3.4799 no 2_655
F5 H2 3.1645 no 1_445
F5 H37 2.9407 no 2_655
F6 H2 2.6199 no 1_445
F6 H17 3.0356 no 1_545
F6 H56 3.2507 no 2_756
F6 H57 2.3470 no 2_756
O1 H23 2.9950 no 1_655
O2 H12A 2.8350 no 2_755
O2 H12B 3.1271 no 2_755
O2 H16 2.7531 no 1_545
O2 H22 2.6414 no 1_655
O2 H23 3.2001 no 1_655
O3 H16 3.2789 no 1_545
O3 H17 2.6497 no 1_545
O3 H22 3.1839 no 1_655
O3 H23 2.7429 no 1_655
O3 H51A 2.8930 no 1_655
O3 H57 2.3787 no 2_756
C1 H31B 3.1777 no 1_655
C1 H32A 3.2754 no 1_655
C1 H36 2.8041 no 2_765
C2 H32A 3.3699 no 1_655
C2 H36 3.1108 no 2_765
C3 H11B 3.3689 no 2_865
C3 H34 3.3864 no 1_655
C3 H36 3.4235 no 2_765
C4 H35 3.2373 no 2_765
C4 H36 3.4477 no 2_765
C5 H35 3.1244 no 2_765
C5 H36 3.1887 no 2_765
C6 H15 3.5588 no 2_765
C6 H35 3.2211 no 2_765
C7 H15 3.0426 no 2_765
C8 H15 3.5469 no 2_765
C9 H23 3.5375 no 1_655
C9 H31B 3.4939 no 1_655
C10 H31B 3.3935 no 1_655
C10 H36 2.9118 no 2_765
C11 H35 3.3993 no 2_765
C12 H16 3.3754 no 2_765
C12 H35 3.3986 no 2_765
C13 H52A 3.5736 no 1_665
C14 H36 3.2773 no 2_765
C16 H12A 3.1399 no 2_765
C16 H52B 3.0915 no 1_665
C17 H52A 3.2723 no 1_665
C17 H52B 2.9630 no 1_665
C18 H52A 3.0935 no 1_665
C18 H52B 3.4605 no 1_665
C21 H11A 3.3735 no 1_455
C21 H12B 3.4838 no 1_455
C23 H54 3.5784 no 1_455
C26 H2 3.3938 no 1_455
C27 H2 3.4345 no 1_455
C28 H3 3.4813 no 1_455
C29 H3 3.5691 no 1_455
C29 H11A 3.5866 no 1_455
C30 H11A 3.5229 no 1_455
C31 H32B 3.4055 no 2_666
C32 H31A 3.3438 no 2_666
C33 H11A 2.8691 no 1_455
C34 H3 2.9834 no 1_455
C34 H11A 3.0422 no 1_455
C35 H3 3.4028 no 1_455
C35 H11A 3.3793 no 1_455
C35 H11B 3.4857 no 1_455
C36 H11A 3.5824 no 1_455
C36 H14 3.2002 no 2_765
C37 H11A 3.4183 no 1_455
C38 H11A 3.0912 no 1_455
C38 H38 3.4275 no 2_655
C41 H51B 3.0605 no 2_656
C41 H52A 3.5530 no 2_656
C42 H51B 3.2558 no 2_656
C42 H52A 2.9703 no 2_656
C43 H51B 3.3690 no 2_656
C43 H52A 3.1641 no 2_656
C43 H55 2.8936 no 1_455
C44 H51B 3.2952 no 2_656
C44 H55 3.2903 no 1_455
C45 H51B 3.0312 no 2_656
C46 H43 3.5112 no 2_656
C47 H56 3.5969 no 2_756
C48 H56 3.3192 no 2_756
C50 H51B 2.9179 no 2_656
C51 H55 3.2846 no 1_455
C51 H58 3.4235 no 2_656
C52 H17 3.5829 no 1_445
C53 H27 3.4066 no 2_766
C54 H23 3.5105 no 1_655
C55 H31A 3.4022 no 1_655
C55 H32A 3.3721 no 2_766
C55 H43 3.0025 no 1_655
C55 H51A 3.4792 no 1_655
C56 H32A 3.4405 no 2_766
C56 H43 3.3305 no 1_655
C57 H27 3.2185 no 2_766
C58 H27 2.9779 no 2_766
C58 H51B 3.4880 no 2_656
C59 H2 3.1707 no 1_445
C59 H12A 3.3574 no 2_755
C59 H57 3.5391 no 2_756
H2 F1 2.5868 no 1_665
H2 F2 2.6750 no 1_665
H2 F4 3.0127 no 1_665
H2 F5 3.1645 no 1_665
H2 F6 2.6199 no 1_665
H2 C26 3.3938 no 1_655
H2 C27 3.4345 no 1_655
H2 C59 3.1707 no 1_665
H2 H27 3.5319 no 1_655
H2 H32A 3.1211 no 1_655
H3 F2 2.7767 no 1_665
H3 F4 3.1726 no 1_665
H3 C28 3.4813 no 1_655
H3 C29 3.5691 no 1_655
H3 C34 2.9834 no 1_655
H3 C35 3.4028 no 1_655
H3 H11B 2.9713 no 2_865
H3 H34 2.5708 no 1_655
H3 H35 3.3225 no 1_655
H7 H12B 3.5270 no 2_755
H7 H15 2.8688 no 2_765
H7 H16 3.3863 no 2_765
H11A Br2 3.2043 no 1_655
H11A F3 3.4372 no 2_755
H11A F4 3.1813 no 2_755
H11A C21 3.3735 no 1_655
H11A C29 3.5866 no 1_655
H11A C30 3.5229 no 1_655
H11A C33 2.8691 no 1_655
H11A C34 3.0422 no 1_655
H11A C35 3.3793 no 1_655
H11A C36 3.5824 no 1_655
H11A C37 3.4183 no 1_655
H11A C38 3.0912 no 1_655
H11A H34 3.4540 no 1_655
H11A H38 3.5331 no 1_655
H11B F2 3.0459 no 2_755
H11B F3 3.3968 no 2_755
H11B F4 2.5809 no 2_755
H11B C3 3.3689 no 2_865
H11B C35 3.4857 no 1_655
H11B H3 2.9713 no 2_865
H11B H11B 3.2593 no 2_865
H11B H35 3.0752 no 2_765
H12A F2 2.6417 no 2_755
H12A F3 3.2413 no 2_755
H12A F4 2.5828 no 2_755
H12A O2 2.8350 no 2_755
H12A C16 3.1399 no 2_765
H12A C59 3.3574 no 2_755
H12A H15 3.5872 no 2_765
H12A H16 2.4833 no 2_765
H12A H35 3.0857 no 2_765
H12B Br2 3.0499 no 1_655
H12B F3 3.3069 no 2_755
H12B F4 3.2018 no 2_755
H12B O2 3.1271 no 2_755
H12B C21 3.4838 no 1_655
H12B H7 3.5270 no 2_755
H12B H22 3.5374 no 1_655
H14 C36 3.2002 no 2_765
H14 H36 2.6588 no 2_765
H15 C6 3.5588 no 2_765
H15 C7 3.0426 no 2_765
H15 C8 3.5469 no 2_765
H15 H7 2.8688 no 2_765
H15 H12A 3.5872 no 2_765
H16 S4 3.5208 no 1_565
H16 F2 3.1039 no 1_565
H16 O2 2.7531 no 1_565
H16 O3 3.2789 no 1_565
H16 C12 3.3754 no 2_765
H16 H7 3.3863 no 2_765
H16 H12A 2.4833 no 2_765
H16 H22 3.0109 no 1_665
H16 H52B 3.2818 no 1_665
H17 F2 2.9552 no 1_565
H17 F6 3.0356 no 1_565
H17 O3 2.6497 no 1_565
H17 C52 3.5829 no 1_665
H17 H51A 3.3144 no 1_665
H17 H52A 3.4955 no 1_665
H17 H52B 3.0970 no 1_665
H17 H57 2.9994 no 2_766
H17 H58 3.3644 no 2_766
H18 Br3 2.9488 no 2_766
H18 H42 3.5193 no 2_766
H18 H52A 3.1892 no 1_665
H18 H58 3.3659 no 2_766
H22 S4 3.4219 no 1_455
H22 O2 2.6414 no 1_455
H22 O3 3.1839 no 1_455
H22 H12B 3.5374 no 1_455
H22 H16 3.0109 no 1_445
H23 S4 3.0998 no 1_455
H23 O1 2.9950 no 1_455
H23 O2 3.2001 no 1_455
H23 O3 2.7429 no 1_455
H23 C9 3.5375 no 1_455
H23 C54 3.5105 no 1_455
H23 H54 2.7490 no 1_455
H23 H55 3.2538 no 1_455
H27 C53 3.4066 no 2_766
H27 C57 3.2185 no 2_766
H27 C58 2.9779 no 2_766
H27 H2 3.5319 no 1_455
H27 H57 3.4886 no 2_766
H27 H58 3.0909 no 2_766
H31A C32 3.3438 no 2_666
H31A C55 3.4022 no 1_455
H31A H31A 3.4094 no 2_666
H31A H32A 3.2106 no 2_666
H31A H32B 2.8172 no 2_666
H31A H54 3.2836 no 1_455
H31A H55 2.8714 no 1_455
H31B Br1 3.1198 no 1_455
H31B S1 3.2312 no 1_455
H31B C1 3.1777 no 1_455
H31B C9 3.4939 no 1_455
H31B C10 3.3935 no 1_455
H31B H32B 3.2204 no 2_666
H31B H42 3.0427 no 2_666
H31B H54 3.4247 no 1_455
H32A Br1 3.0109 no 1_455
H32A C1 3.2754 no 1_455
H32A C2 3.3699 no 1_455
H32A C55 3.3721 no 2_766
H32A C56 3.4405 no 2_766
H32A H2 3.1211 no 1_455
H32A H31A 3.2106 no 2_666
H32A H43 3.5169 no 2_666
H32A H55 3.4647 no 2_766
H32A H56 3.5881 no 2_766
H32B C31 3.4055 no 2_666
H32B H31A 2.8172 no 2_666
H32B H31B 3.2204 no 2_666
H34 C3 3.3864 no 1_455
H34 H3 2.5708 no 1_455
H34 H11A 3.4540 no 1_455
H35 C4 3.2373 no 2_765
H35 C5 3.1244 no 2_765
H35 C6 3.2211 no 2_765
H35 C11 3.3993 no 2_765
H35 C12 3.3986 no 2_765
H35 H3 3.3225 no 1_455
H35 H11B 3.0752 no 2_765
H35 H12A 3.0857 no 2_765
H36 C1 2.8041 no 2_765
H36 C2 3.1108 no 2_765
H36 C3 3.4235 no 2_765
H36 C4 3.4477 no 2_765
H36 C5 3.1887 no 2_765
H36 C10 2.9118 no 2_765
H36 C14 3.2773 no 2_765
H36 H14 2.6588 no 2_765
H37 Br2 3.0896 no 2_655
H37 F3 2.9161 no 2_655
H37 F4 3.4799 no 2_655
H37 F5 2.9407 no 2_655
H37 H38 3.4537 no 2_655
H37 H47 3.3772 no 2_655
H38 C38 3.4275 no 2_655
H38 H11A 3.5331 no 1_455
H38 H37 3.4537 no 2_655
H38 H38 2.6370 no 2_655
H42 Br1 2.9080 no 2_766
H42 S1 3.5717 no 2_766
H42 H18 3.5193 no 2_766
H42 H31B 3.0427 no 2_666
H42 H52A 2.9952 no 2_656
H43 Br1 3.2995 no 2_766
H43 C46 3.5112 no 2_656
H43 C55 3.0025 no 1_455
H43 C56 3.3305 no 1_455
H43 H32A 3.5169 no 2_666
H43 H52A 3.2910 no 2_656
H43 H55 2.2508 no 1_455
H43 H56 2.9342 no 1_455
H47 Br1 3.0003 no 1_445
H47 H37 3.3772 no 2_655
H48 H56 3.1674 no 2_756
H51A O3 2.8930 no 1_455
H51A C55 3.4792 no 1_455
H51A H17 3.3144 no 1_445
H51A H55 2.6974 no 1_455
H51A H57 3.4571 no 2_656
H51A H58 3.2639 no 2_656
H51B C41 3.0605 no 2_656
H51B C42 3.2558 no 2_656
H51B C43 3.3690 no 2_656
H51B C44 3.2952 no 2_656
H51B C45 3.0312 no 2_656
H51B C50 2.9179 no 2_656
H51B C58 3.4880 no 2_656
H51B H55 3.4841 no 1_455
H51B H58 2.7137 no 2_656
H52A Br1 3.1284 no 1_445
H52A C13 3.5736 no 1_445
H52A C17 3.2723 no 1_445
H52A C18 3.0935 no 1_445
H52A C41 3.5530 no 2_656
H52A C42 2.9703 no 2_656
H52A C43 3.1641 no 2_656
H52A H17 3.4955 no 1_445
H52A H18 3.1892 no 1_445
H52A H42 2.9952 no 2_656
H52A H43 3.2910 no 2_656
H52B C16 3.0915 no 1_445
H52B C17 2.9630 no 1_445
H52B C18 3.4605 no 1_445
H52B H16 3.2818 no 1_445
H52B H17 3.0970 no 1_445
H54 C23 3.5784 no 1_655
H54 H23 2.7490 no 1_655
H54 H31A 3.2836 no 1_655
H54 H31B 3.4247 no 1_655
H55 C43 2.8936 no 1_655
H55 C44 3.2903 no 1_655
H55 C51 3.2846 no 1_655
H55 H23 3.2538 no 1_655
H55 H31A 2.8714 no 1_655
H55 H32A 3.4647 no 2_766
H55 H43 2.2508 no 1_655
H55 H51A 2.6974 no 1_655
H55 H51B 3.4841 no 1_655
H56 F1 2.9661 no 2_756
H56 F6 3.2507 no 2_756
H56 C47 3.5969 no 2_756
H56 C48 3.3192 no 2_756
H56 H32A 3.5881 no 2_766
H56 H43 2.9342 no 1_655
H56 H48 3.1674 no 2_756
H57 S4 3.5770 no 2_756
H57 F1 2.9555 no 2_756
H57 F6 2.3470 no 2_756
H57 O3 2.3787 no 2_756
H57 C59 3.5391 no 2_756
H57 H17 2.9994 no 2_766
H57 H27 3.4886 no 2_766
H57 H51A 3.4571 no 2_656
H58 C51 3.4235 no 2_656
H58 H17 3.3644 no 2_766
H58 H18 3.3659 no 2_766
H58 H27 3.0909 no 2_766
H58 H51A 3.2639 no 2_656
H58 H51B 2.7137 no 2_656

loop_
_geom_torsion_atom_site_label_1
_geom_torsion_atom_site_label_2
_geom_torsion_atom_site_label_3
_geom_torsion_atom_site_label_4
_geom_torsion
_geom_torsion_publ_flag
S1 Ag1 S2 C29 -92.69(15) no
S1 Ag1 S2 C33 19.38(18) no
S2 Ag1 S1 C9 -84.77(16) no
S2 Ag1 S1 C13 27.75(17) no
S1 Ag1 S3 C49 168.21(11) no
S1 Ag1 S3 C53 -81.19(13) no
S3 Ag1 S1 C9 146.46(11) no
S3 Ag1 S1 C13 -101.01(12) no
O1 Ag1 S1 C9 30.0(3) no
O1 Ag1 S1 C13 142.5(2) no
S2 Ag1 S3 C49 26.64(14) no
S2 Ag1 S3 C53 137.24(10) no
S3 Ag1 S2 C29 43.85(12) no
S3 Ag1 S2 C33 155.92(12) no
O1 Ag1 S2 C29 147.0(3) no
O1 Ag1 S2 C33 -101.0(3) no
O1 Ag1 S3 C49 -71.6(3) no
O1 Ag1 S3 C53 39.0(2) no
Ag1 S1 C9 C8 22.2(8) no
Ag1 S1 C9 C10 -155.5(6) no
Ag1 S1 C13 C14 -115.6(6) no
Ag1 S1 C13 C18 65.3(5) no
C9 S1 C13 C14 -0.3(7) no
C9 S1 C13 C18 -179.3(5) no
C13 S1 C9 C8 -93.7(7) no
C13 S1 C9 C10 88.6(8) no
Ag1 S2 C29 C28 26.6(7) no
Ag1 S2 C29 C30 -146.2(6) no
Ag1 S2 C33 C34 -67.1(9) no
Ag1 S2 C33 C38 110.5(7) no
C29 S2 C33 C34 43.4(9) no
C29 S2 C33 C38 -139.0(7) no
C33 S2 C29 C28 -86.7(7) no
C33 S2 C29 C30 100.4(7) no
Ag1 S3 C49 C48 37.6(7) no
Ag1 S3 C49 C50 -139.9(6) no
Ag1 S3 C53 C54 14.2(6) no
Ag1 S3 C53 C58 -169.8(4) no
C49 S3 C53 C54 127.6(6) no
C49 S3 C53 C58 -56.4(6) no
C53 S3 C49 C48 -78.2(7) no
C53 S3 C49 C50 104.3(8) no
O1 S4 F6 F1 37.9(16) no
O1 S4 F6 F2 147.5(14) no
O1 S4 F6 C59 91.6(16) no
O2 S4 F6 F1 -132.1(15) no
O2 S4 F6 F2 -23(3) no
O2 S4 F6 C59 -78(3) no
O3 S4 F6 F1 135.5(19) no
O3 S4 F6 F2 -115(3) no
O3 S4 F6 C59 -171(3) no
F6 S4 C59 F1 50(3) no
F6 S4 C59 F2 -67(3) no
F6 S4 C59 F3 178(3) no
F6 S4 C59 F4 -120(3) no
F6 S4 C59 F5 104(3) no
F6 S4 C59 F6 0(2) no
C59 S4 F6 F1 -53.7(19) no
C59 S4 F6 F2 55.9(14) no
C59 S4 F6 C59 0.0(11) no
O1 S4 C59 F1 -52.3(14) no
O1 S4 C59 F2 -168.5(8) no
O1 S4 C59 F3 76.6(12) no
O1 S4 C59 F4 138.5(15) no
O1 S4 C59 F5 2.4(13) no
O1 S4 C59 F6 -101.9(10) no
O2 S4 C59 F1 168.1(11) no
O2 S4 C59 F2 51.9(11) no
O2 S4 C59 F3 -63.1(14) no
O2 S4 C59 F4 -1.1(19) no
O2 S4 C59 F5 -137.2(11) no
O2 S4 C59 F6 118.4(10) no
O3 S4 C59 F1 58.2(15) no
O3 S4 C59 F2 -58.0(12) no
O3 S4 C59 F3 -173.0(13) no
O3 S4 C59 F4 -111.0(17) no
O3 S4 C59 F5 112.9(13) no
O3 S4 C59 F6 8.6(13) no
F5 F1 F6 S4 51(3) no
F5 F1 F6 F2 -38(4) no
F5 F1 F6 C59 6(3) no
F6 F1 F5 F3 4(3) no
F6 F1 F5 C59 -5(3) no
F5 F1 C59 S4 111.8(16) no
F5 F1 C59 F2 -129.8(13) no
F5 F1 C59 F3 -11.6(14) no
F5 F1 C59 F4 -77.9(18) no
F5 F1 C59 F5 0.0(10) no
F5 F1 C59 F6 -175.4(13) no
C59 F1 F5 F3 9.3(11) no
C59 F1 F5 C59 0.0(6) no
F6 F1 C59 S4 -73(2) no
F6 F1 C59 F2 45.5(19) no
F6 F1 C59 F3 164(2) no
F6 F1 C59 F4 97(3) no
F6 F1 C59 F5 175.4(19) no
F6 F1 C59 F6 -0.0(17) no
C59 F1 F6 S4 45.1(10) no
C59 F1 F6 F2 -44.1(16) no
C59 F1 F6 C59 -0.0(6) no
F4 F2 F6 S4 -72.6(17) no
F4 F2 F6 F1 23(3) no
F4 F2 F6 C59 -23.7(17) no
F6 F2 F4 F3 35(3) no
F6 F2 F4 C59 21.6(16) no
F4 F2 C59 S4 -124.1(16) no
F4 F2 C59 F1 114.7(16) no
F4 F2 C59 F3 -9.7(14) no
F4 F2 C59 F4 0.0(11) no
F4 F2 C59 F5 66.0(17) no
F4 F2 C59 F6 152.7(16) no
C59 F2 F4 F3 13(2) no
C59 F2 F4 C59 0.0(8) no
F6 F2 C59 S4 83(2) no
F6 F2 C59 F1 -38.0(19) no
F6 F2 C59 F3 -162(3) no
F6 F2 C59 F4 -153(2) no
F6 F2 C59 F5 -87(3) no
F6 F2 C59 F6 0.0(18) no
C59 F2 F6 S4 -48.9(12) no
C59 F2 F6 F1 46(3) no
C59 F2 F6 C59 -0.0(8) no
F4 F3 F5 F1 40.7(17) no
F4 F3 F5 C59 51.1(12) no
F5 F3 F4 F2 -65(3) no
F5 F3 F4 C59 -50.8(10) no
F4 F3 C59 S4 124.8(17) no
F4 F3 C59 F1 -108.4(16) no
F4 F3 C59 F2 8.7(14) no
F4 F3 C59 F4 0.0(10) no
F4 F3 C59 F5 -117.8(14) no
C59 F3 F4 F2 -14(3) no
C59 F3 F4 C59 0.0(9) no
F5 F3 C59 S4 -117.4(14) no
F5 F3 C59 F1 9.4(13) no
F5 F3 C59 F2 126.5(14) no
F5 F3 C59 F4 117.8(12) no
F5 F3 C59 F5 0.0(9) no
C59 F3 F5 F1 -10.3(13) no
C59 F3 F5 C59 0.0(7) no
F2 F4 C59 S4 82.8(19) no
F2 F4 C59 F1 -85.9(19) no
F2 F4 C59 F2 0.0(8) no
F2 F4 C59 F3 169.0(16) no
F2 F4 C59 F5 -134.4(14) no
F2 F4 C59 F6 -27.3(17) no
F3 F4 C59 S4 -86(2) no
F3 F4 C59 F1 105(2) no
F3 F4 C59 F2 -169.0(18) no
F3 F4 C59 F3 0.0(11) no
F3 F4 C59 F5 56.6(14) no
F3 F4 C59 F6 164(2) no
F1 F5 C59 S4 -94.7(14) no
F1 F5 C59 F1 0.0(6) no
F1 F5 C59 F2 74.1(17) no
F1 F5 C59 F3 168.9(13) no
F1 F5 C59 F4 119.1(13) no
F1 F5 C59 F6 3.8(10) no
F3 F5 C59 S4 96.5(15) no
F3 F5 C59 F1 -168.9(14) no
F3 F5 C59 F2 -94.7(17) no
F3 F5 C59 F3 0.0(8) no
F3 F5 C59 F4 -49.7(11) no
F3 F5 C59 F6 -165.1(13) no
S4 F6 C59 S4 0.00(18) no
S4 F6 C59 F1 -118.4(13) no
S4 F6 C59 F2 109.8(12) no
S4 F6 C59 F4 132(2) no
S4 F6 C59 F5 -121.9(12) no
F1 F6 C59 S4 118.4(14) no
F1 F6 C59 F1 0.0(5) no
F1 F6 C59 F2 -131.8(16) no
F1 F6 C59 F4 -109.6(19) no
F1 F6 C59 F5 -3.6(15) no
F2 F6 C59 S4 -109.8(14) no
F2 F6 C59 F1 131.8(16) no
F2 F6 C59 F2 0.0(7) no
F2 F6 C59 F4 22.2(18) no
F2 F6 C59 F5 128.2(12) no
Br1 C1 C2 C3 -173.1(7) no
Br1 C1 C10 C5 173.1(6) no
Br1 C1 C10 C9 -7.7(16) no
C2 C1 C10 C5 -3.5(14) no
C2 C1 C10 C9 175.7(10) no
C10 C1 C2 C3 3.9(16) no
C1 C2 C3 C4 -1.2(16) no
C2 C3 C4 C5 -1.4(15) no
C2 C3 C4 C11 177.7(10) no
C3 C4 C5 C6 -179.8(9) no
C3 C4 C5 C10 1.6(16) no
C3 C4 C11 C12 179.8(11) no
C5 C4 C11 C12 -1.0(12) no
C11 C4 C5 C6 0.8(12) no
C11 C4 C5 C10 -177.7(9) no
C4 C5 C6 C7 180.0(9) no
C4 C5 C6 C12 -0.3(12) no
C4 C5 C10 C1 0.8(14) no
C4 C5 C10 C9 -178.5(9) no
C6 C5 C10 C1 -177.6(9) no
C6 C5 C10 C9 3.1(14) no
C10 C5 C6 C7 -1.4(16) no
C10 C5 C6 C12 178.3(9) no
C5 C6 C7 C8 -0.3(16) no
C5 C6 C12 C11 -0.3(12) no
C7 C6 C12 C11 179.4(11) no
C12 C6 C7 C8 -179.9(11) no
C6 C7 C8 C9 0.2(16) no
C7 C8 C9 S1 -176.1(9) no
C7 C8 C9 C10 1.6(16) no
S1 C9 C10 C1 -4.7(16) no
S1 C9 C10 C5 174.5(6) no
C8 C9 C10 C1 177.7(9) no
C8 C9 C10 C5 -3.1(14) no
C4 C11 C12 C6 0.8(11) no
S1 C13 C14 C15 -176.6(6) no
S1 C13 C18 C17 178.9(5) no
C14 C13 C18 C17 -0.1(11) no
C18 C13 C14 C15 2.4(12) no
C13 C14 C15 C16 -2.7(13) no
C14 C15 C16 C17 0.7(14) no
C15 C16 C17 C18 1.5(14) no
C16 C17 C18 C13 -1.8(12) no
Br2 C21 C22 C23 -179.9(7) no
Br2 C21 C30 C25 179.1(6) no
Br2 C21 C30 C29 -1.1(16) no
C22 C21 C30 C25 -0.9(14) no
C22 C21 C30 C29 179.0(9) no
C30 C21 C22 C23 0.0(16) no
C21 C22 C23 C24 -0.7(17) no
C22 C23 C24 C25 2.3(16) no
C22 C23 C24 C31 178.8(10) no
C23 C24 C25 C26 177.6(9) no
C23 C24 C25 C30 -3.4(16) no
C23 C24 C31 C32 -177.2(11) no
C25 C24 C31 C32 -0.4(11) no
C31 C24 C25 C26 0.3(12) no
C31 C24 C25 C30 179.4(9) no
C24 C25 C26 C27 -179.3(9) no
C24 C25 C26 C32 -0.1(12) no
C24 C25 C30 C21 2.5(14) no
C24 C25 C30 C29 -177.3(9) no
C26 C25 C30 C21 -178.5(9) no
C26 C25 C30 C29 1.6(14) no
C30 C25 C26 C27 1.6(16) no
C30 C25 C26 C32 -179.1(9) no
C25 C26 C27 C28 -2.6(15) no
C25 C26 C32 C31 -0.2(12) no
C27 C26 C32 C31 178.9(11) no
C32 C26 C27 C28 178.4(10) no
C26 C27 C28 C29 0.4(15) no
C27 C28 C29 S2 -170.3(8) no
C27 C28 C29 C30 2.9(15) no
S2 C29 C30 C21 -10.9(15) no
S2 C29 C30 C25 168.9(6) no
C28 C29 C30 C21 176.4(9) no
C28 C29 C30 C25 -3.7(13) no
C24 C31 C32 C26 0.4(11) no
S2 C33 C34 C35 178.1(8) no
S2 C33 C38 C37 -178.3(8) no
C34 C33 C38 C37 -0.6(18) no
C38 C33 C34 C35 0.6(18) no
C33 C34 C35 C36 -1.3(19) no
C34 C35 C36 C37 2(2) no
C35 C36 C37 C38 -2(3) no
C36 C37 C38 C33 1(2) no
Br3 C41 C42 C43 178.3(7) no
Br3 C41 C50 C45 -176.7(6) no
Br3 C41 C50 C49 3.5(14) no
C42 C41 C50 C45 3.6(13) no
C42 C41 C50 C49 -176.2(9) no
C50 C41 C42 C43 -1.9(15) no
C41 C42 C43 C44 -1.9(15) no
C42 C43 C44 C45 3.7(15) no
C42 C43 C44 C51 -179.0(9) no
C43 C44 C45 C46 177.4(9) no
C43 C44 C45 C50 -1.9(15) no
C43 C44 C51 C52 179.9(11) no
C45 C44 C51 C52 -2.6(11) no
C51 C44 C45 C46 -0.5(11) no
C51 C44 C45 C50 -179.8(8) no
C44 C45 C46 C47 -177.7(9) no
C44 C45 C46 C52 3.4(12) no
C44 C45 C50 C41 -1.8(14) no
C44 C45 C50 C49 178.1(9) no
C46 C45 C50 C41 179.0(9) no
C46 C45 C50 C49 -1.2(14) no
C50 C45 C46 C47 1.6(15) no
C50 C45 C46 C52 -177.3(8) no
C45 C46 C47 C48 0.4(15) no
C45 C46 C52 C51 -4.8(11) no
C47 C46 C52 C51 176.5(11) no
C52 C46 C47 C48 179.0(10) no
C46 C47 C48 C49 -2.9(15) no
C47 C48 C49 S3 -174.4(8) no
C47 C48 C49 C50 3.3(14) no
S3 C49 C50 C41 -4.0(14) no
S3 C49 C50 C45 176.2(6) no
C48 C49 C50 C41 178.6(8) no
C48 C49 C50 C45 -1.2(12) no
C44 C51 C52 C46 4.4(11) no
S3 C53 C54 C55 175.1(6) no
S3 C53 C58 C57 -176.4(5) no
C54 C53 C58 C57 -0.4(12) no
C58 C53 C54 C55 -0.9(12) no
C53 C54 C55 C56 1.6(15) no
C54 C55 C56 C57 -0.8(16) no
C55 C56 C57 C58 -0.6(15) no
C56 C57 C58 C53 1.1(14) no
